data_7705211
loop_
_publ_author_name
'Du, Yi'
'Yang, Huayong'
'Liu, Ruijuan'
'Shao, Caiyun'
'Yang, Lirong'

_publ_section_title
;
 A multi-responsive chemosensor for highly sensitive and selective
 detection of Fe<sup>3+</sup>, Cu<sup>2+</sup>,
 Cr<sub>2</sub>O<sub>7</sub><sup>2-</sup> and nitrobenzene based on a
 luminescent lanthanide metal-organic framework.
;
_journal_issue 37
_journal_name_full 'Dalton transactions (Cambridge, England : 2003)'
_journal_page_first 13003
_journal_page_last 13016
_journal_paper_doi 10.1039/d0dt02120b
_journal_volume 49
_journal_year 2020
_chemical_formula_moiety 'C16 H10 Eu O11, C9 H8 N2'
_chemical_formula_sum 'C25 H18 Eu N2 O11'
_chemical_formula_weight 674.37
_space_group_crystal_system monoclinic
_space_group_IT_number 14
_space_group_name_Hall '-P 2ybc'
_space_group_name_H-M_alt 'P 1 21/c 1'
_atom_sites_solution_hydrogens mixed
_atom_sites_solution_primary dual
_audit_creation_date 2020-08-14
_audit_creation_method
;
Olex2 1.2
(compiled 2018.05.29 svn.r3508 for OlexSys, GUI svn.r5506)
;
_audit_update_record
;
2020-08-14 deposited with the CCDC.	2020-08-19 downloaded from the CCDC.
;
_cell_angle_alpha 90
_cell_angle_beta 114.685(3)
_cell_angle_gamma 90
_cell_formula_units_Z 4
_cell_length_a 16.213(3)
_cell_length_b 8.5404(14)
_cell_length_c 19.151(4)
_cell_measurement_reflns_used 651
_cell_measurement_temperature 296(2)
_cell_measurement_theta_max 16.82
_cell_measurement_theta_min 2.66
_cell_volume 2409.4(8)
_computing_cell_refinement 'APEX 2'
_computing_data_collection 'APEX 2 (Bruker, 2009)'
_computing_data_reduction 'SAINT (Bruker, 2009)'
_computing_molecular_graphics 'Olex2 (Dolomanov et al., 2009)'
_computing_publication_material 'Olex2 (Dolomanov et al., 2009)'
_computing_structure_refinement 'ShelXL (Sheldrick, 2015)'
_computing_structure_solution 'ShelXT (Sheldrick, 2015)'
_diffrn_ambient_temperature 296.15
_diffrn_measured_fraction_theta_full 0.997
_diffrn_measured_fraction_theta_max 0.976
_diffrn_measurement_device_type 'Bruker Smart APEX II CCD area detector'
_diffrn_measurement_method '\f and \w scans'
_diffrn_radiation_type MoK\a
_diffrn_radiation_wavelength 0.71073
_diffrn_reflns_av_R_equivalents 0.1233
_diffrn_reflns_av_unetI/netI 0.1691
_diffrn_reflns_Laue_measured_fraction_full 0.997
_diffrn_reflns_Laue_measured_fraction_max 0.976
_diffrn_reflns_limit_h_max 21
_diffrn_reflns_limit_h_min -21
_diffrn_reflns_limit_k_max 10
_diffrn_reflns_limit_k_min -11
_diffrn_reflns_limit_l_max 18
_diffrn_reflns_limit_l_min -25
_diffrn_reflns_number 14806
_diffrn_reflns_point_group_measured_fraction_full 0.997
_diffrn_reflns_point_group_measured_fraction_max 0.976
_diffrn_reflns_theta_full 25.242
_diffrn_reflns_theta_max 28.191
_diffrn_reflns_theta_min 2.165
_diffrn_standards_number 0
_exptl_absorpt_coefficient_mu 2.672
_exptl_absorpt_correction_T_max 0.7457
_exptl_absorpt_correction_T_min 0.6126
_exptl_absorpt_correction_type multi-scan
_exptl_absorpt_process_details
'SADABS-2016/2 (Bruker,2016/2) was used for absorption correction. wR2(int) was 0.0920 before and 0.0715 after correction. The Ratio of minimum to maximum transmission is 0.8215. The \l/2 correction factor is Not present.'
_exptl_crystal_colour colourless
_exptl_crystal_colour_primary colourless
_exptl_crystal_density_diffrn 1.859
_exptl_crystal_description block
_exptl_crystal_F_000 1332
_exptl_crystal_size_max 0.08
_exptl_crystal_size_mid 0.07
_exptl_crystal_size_min 0.05
_refine_diff_density_max 1.384
_refine_diff_density_min -1.467
_refine_diff_density_rms 0.229
_refine_ls_extinction_method none
_refine_ls_goodness_of_fit_ref 0.940
_refine_ls_hydrogen_treatment constr
_refine_ls_matrix_type full
_refine_ls_number_parameters 342
_refine_ls_number_reflns 5796
_refine_ls_number_restraints 18
_refine_ls_restrained_S_all 0.942
_refine_ls_R_factor_all 0.1330
_refine_ls_R_factor_gt 0.0600
_refine_ls_shift/su_max 0.000
_refine_ls_shift/su_mean 0.000
_refine_ls_structure_factor_coef Fsqd
_refine_ls_weighting_details 'w=1/[\s^2^(Fo^2^)+(0.0330P)^2^] where P=(Fo^2^+2Fc^2^)/3'
_refine_ls_weighting_scheme calc
_refine_ls_wR_factor_gt 0.1018
_refine_ls_wR_factor_ref 0.1291
_reflns_Friedel_coverage 0.000
_reflns_number_gt 3187
_reflns_number_total 5796
_reflns_threshold_expression 'I > 2\s(I)'
_cod_data_source_file d0dt02120b2.cif
_cod_data_source_block 108331
_cod_depositor_comments 'Adding full bibliography for 7705210--7705215.cif.'
_cod_database_code 7705211
_shelx_shelxl_version_number 2018/3
_shelx_space_group_comment
;
The symmetry employed for this shelxl refinement is uniquely defined
by the following loop, which should always be used as a source of
symmetry information in preference to the above space-group names.
They are only intended as comments.
;
_shelx_estimated_absorpt_t_max 0.878
_shelx_estimated_absorpt_t_min 0.815
_olex2_refinement_description
;
1. Fixed Uiso
 At 1.2 times of:
  All C(H) groups, All N(H) groups
 At 1.5 times of:
  All O(H,H) groups
2. Uiso/Uaniso restraints and constraints
O9 \\sim C25 \\sim O8: within 2A with sigma of 0.01 and sigma for terminal
atoms of 0.02
Uanis(C8) \\sim Ueq: with sigma of 0.01 and sigma for terminal atoms of 0.02
3.a Rotating group:
 O1W(H1WA,H1WB), O2W(H2WA,H2WB)
3.b Aromatic/amide H refined with riding coordinates:
 N1(H1), C1(H1A), C2(H2), C3(H3), C9(H9), C8(H8), C6(H6), C5(H5), C12(H12),
 C13(H13), C14(H14), C20(H20), C21(H21), C23(H23)
3.c Fitted hexagon refined as free rotating group:
 C4(C9,C8,C7,C6,C5)
;
_olex2_submission_special_instructions 'No special instructions were received'

loop_
_space_group_symop_operation_xyz
'x, y, z'
'-x, y+1/2, -z+1/2'
'-x, -y, -z'
'x, -y-1/2, z-1/2'

loop_
_atom_site_label
_atom_site_type_symbol
_atom_site_fract_x
_atom_site_fract_y
_atom_site_fract_z
_atom_site_U_iso_or_equiv
_atom_site_adp_type
_atom_site_occupancy
_atom_site_site_symmetry_order
_atom_site_calc_flag
_atom_site_refinement_flags_posn
_atom_site_refinement_flags_adp
_atom_site_refinement_flags_occupancy
_atom_site_disorder_assembly
_atom_site_disorder_group
Eu1 Eu 0.13320(3) 0.58745(5) 0.03610(2) 0.01831(13) Uani 1 1 d . . . . .
N1 N 0.4475(5) 0.4749(9) 0.1173(5) 0.037(2) Uani 1 1 d . . . . .
H1 H 0.415933 0.502331 0.070365 0.044 Uiso 1 1 calc R . . . .
N2 N 0.4886(5) 0.4388(10) 0.2378(4) 0.033(2) Uani 1 1 d . . . . .
O1 O 0.2626(4) 0.8486(7) 0.5218(3) 0.0270(15) Uani 1 1 d . . . . .
O2 O 0.3637(4) 0.9091(9) 0.4763(3) 0.0442(19) Uani 1 1 d . . . . .
O3 O 0.2640(4) 0.8897(7) 0.3140(3) 0.0249(14) Uani 1 1 d . . . . .
O4 O 0.2346(4) 0.6892(7) 0.1717(3) 0.0272(15) Uani 1 1 d . . . . .
O5 O 0.0921(4) 0.6336(7) 0.1431(4) 0.0328(17) Uani 1 1 d . . . . .
O6 O -0.0313(4) 0.6360(7) -0.0451(3) 0.0239(14) Uani 1 1 d . . . . .
O7 O 0.0641(4) 0.6910(7) -0.0959(3) 0.0295(16) Uani 1 1 d . . . . .
O8 O -0.1929(5) 0.8503(7) -0.0463(4) 0.0404(18) Uani 1 1 d . U . . .
O9 O -0.2225(4) 0.6224(6) -0.1082(3) 0.0210(14) Uani 1 1 d . U . . .
O1W O 0.1034(4) 0.8758(7) 0.0407(4) 0.0363(17) Uani 1 1 d . . . . .
H1WA H 0.093032 0.894909 0.080362 0.054 Uiso 1 1 d GR . . . .
H1WB H 0.053610 0.901236 0.002652 0.054 Uiso 1 1 d GR . . . .
O2W O 0.1130(4) 0.3811(7) -0.0614(3) 0.0366(17) Uani 1 1 d . . . . .
H2WA H 0.054418 0.364115 -0.091586 0.055 Uiso 1 1 d GR . . . .
H2WB H 0.131199 0.288022 -0.038931 0.055 Uiso 1 1 d GR . . . .
C1 C 0.4227(6) 0.4956(12) 0.1743(5) 0.034(3) Uani 1 1 d . . . . .
H1A H 0.368997 0.541494 0.170643 0.041 Uiso 1 1 calc R . . . .
C2 C 0.5299(6) 0.4040(13) 0.1436(5) 0.036(2) Uani 1 1 d . . . . .
H2 H 0.561440 0.376217 0.114556 0.043 Uiso 1 1 calc R . . . .
C3 C 0.5576(6) 0.3814(12) 0.2198(5) 0.033(3) Uani 1 1 d . . . . .
H3 H 0.611965 0.336465 0.253494 0.040 Uiso 1 1 calc R . . . .
C4 C 0.4923(4) 0.4533(9) 0.3137(3) 0.039(3) Uani 1 1 d . . . . .
C9 C 0.4209(4) 0.4002(10) 0.3295(3) 0.082(5) Uani 1 1 d G . . . .
H9 H 0.370968 0.352445 0.291134 0.099 Uiso 1 1 calc R . . . .
C8 C 0.4240(4) 0.4186(10) 0.4027(4) 0.075(4) Uani 1 1 d G U . . .
H8 H 0.376217 0.383048 0.413294 0.090 Uiso 1 1 calc R . . . .
C7 C 0.4986(5) 0.4900(10) 0.4601(3) 0.046(3) Uani 1 1 d G . . . .
C6 C 0.5701(4) 0.5431(9) 0.4443(3) 0.058(4) Uani 1 1 d G . . . .
H6 H 0.619965 0.590888 0.482666 0.070 Uiso 1 1 calc R . . . .
C5 C 0.5669(4) 0.5248(9) 0.3711(4) 0.054(3) Uani 1 1 d G . . . .
H5 H 0.614717 0.560286 0.360507 0.064 Uiso 1 1 calc R . . . .
C10 C 0.1724(6) 0.6598(10) 0.1923(5) 0.024(2) Uani 1 1 d . . . . .
C11 C 0.1904(6) 0.6380(10) 0.2751(5) 0.022(2) Uani 1 1 d . . . . .
C12 C 0.1658(6) 0.4984(10) 0.2963(5) 0.028(2) Uani 1 1 d . . . . .
H12 H 0.137464 0.423228 0.258683 0.033 Uiso 1 1 calc R . . . .
C13 C 0.1819(7) 0.4652(11) 0.3719(5) 0.037(3) Uani 1 1 d . . . . .
H13 H 0.165278 0.369297 0.385151 0.045 Uiso 1 1 calc R . . . .
C14 C 0.2228(6) 0.5772(12) 0.4260(5) 0.033(2) Uani 1 1 d . . . . .
H14 H 0.232377 0.556920 0.476559 0.040 Uiso 1 1 calc R . . . .
C15 C 0.2510(6) 0.7214(11) 0.4090(4) 0.022(2) Uani 1 1 d . . . . .
C16 C 0.2347(5) 0.7494(11) 0.3323(5) 0.0208(19) Uani 1 1 d . . . . .
C17 C 0.2960(6) 0.8387(11) 0.4729(5) 0.026(2) Uani 1 1 d . . . . .
C18 C -0.0131(6) 0.7058(10) -0.0975(5) 0.022(2) Uani 1 1 d . . . . .
C19 C -0.0806(5) 0.8068(9) -0.1551(4) 0.0142(18) Uani 1 1 d . . . . .
C20 C -0.0552(6) 0.8866(10) -0.2060(5) 0.024(2) Uani 1 1 d . . . . .
H20 H 0.002375 0.870074 -0.204190 0.029 Uiso 1 1 calc R . . . .
C21 C -0.1145(6) 0.9924(10) -0.2603(5) 0.025(2) Uani 1 1 d . . . . .
H21 H -0.096822 1.045848 -0.294155 0.030 Uiso 1 1 calc R . . . .
C22 C -0.1996(6) 1.0143(10) -0.2618(5) 0.025(2) Uani 1 1 d . . . . .
C23 C -0.2265(5) 0.9318(10) -0.2123(5) 0.0209(19) Uani 1 1 d . . . . .
H23 H -0.284883 0.944335 -0.215438 0.025 Uiso 1 1 calc R . . . .
C24 C -0.1666(5) 0.8315(10) -0.1586(5) 0.0196(19) Uani 1 1 d . . . . .
C25 C -0.1961(6) 0.7622(11) -0.0994(5) 0.024(2) Uani 1 1 d . U . . .

loop_
_atom_site_aniso_label
_atom_site_aniso_U_11
_atom_site_aniso_U_22
_atom_site_aniso_U_33
_atom_site_aniso_U_23
_atom_site_aniso_U_13
_atom_site_aniso_U_12
Eu1 0.0196(2) 0.0197(2) 0.0150(2) 0.0012(2) 0.00665(16) 0.0005(2)
N1 0.029(5) 0.043(6) 0.035(5) 0.005(4) 0.010(4) 0.008(4)
N2 0.022(4) 0.053(6) 0.023(4) 0.010(4) 0.008(3) 0.009(4)
O1 0.021(3) 0.040(4) 0.021(3) -0.006(3) 0.009(3) 0.004(3)
O2 0.042(4) 0.068(5) 0.030(4) -0.015(4) 0.023(3) -0.025(4)
O3 0.023(3) 0.024(4) 0.020(3) 0.007(3) 0.002(3) -0.001(3)
O4 0.033(4) 0.029(4) 0.021(3) -0.001(3) 0.013(3) 0.001(3)
O5 0.028(4) 0.035(4) 0.034(4) -0.004(3) 0.011(3) -0.004(3)
O6 0.027(3) 0.020(3) 0.022(3) 0.004(3) 0.007(3) -0.005(3)
O7 0.018(3) 0.042(4) 0.032(4) 0.010(3) 0.014(3) 0.009(3)
O8 0.065(5) 0.025(4) 0.046(4) 0.005(3) 0.038(4) 0.017(3)
O9 0.022(3) 0.017(3) 0.026(3) 0.009(3) 0.012(3) 0.001(3)
O1W 0.053(4) 0.023(4) 0.029(4) -0.006(3) 0.014(3) -0.004(3)
O2W 0.048(4) 0.034(4) 0.030(4) 0.002(3) 0.019(3) 0.007(3)
C1 0.017(5) 0.051(7) 0.022(5) -0.009(5) -0.003(4) 0.007(5)
C2 0.035(5) 0.056(7) 0.027(5) 0.006(5) 0.022(4) 0.006(6)
C3 0.021(5) 0.050(7) 0.028(5) 0.010(5) 0.009(4) 0.003(5)
C4 0.018(5) 0.069(9) 0.024(5) 0.005(5) 0.003(4) 0.009(5)
C9 0.057(8) 0.151(15) 0.051(8) -0.048(9) 0.035(7) -0.046(9)
C8 0.077(7) 0.111(9) 0.057(6) -0.024(6) 0.046(6) -0.023(7)
C7 0.038(6) 0.072(9) 0.020(6) -0.014(6) 0.004(5) 0.003(6)
C6 0.039(7) 0.100(12) 0.026(6) 0.002(6) 0.004(5) -0.006(7)
C5 0.031(6) 0.098(11) 0.024(6) 0.002(6) 0.003(5) -0.009(6)
C10 0.035(6) 0.017(5) 0.023(5) -0.001(4) 0.015(5) 0.006(4)
C11 0.025(5) 0.016(5) 0.025(5) -0.001(4) 0.009(4) 0.001(4)
C12 0.041(6) 0.015(5) 0.034(6) -0.007(4) 0.022(5) -0.006(4)
C13 0.059(7) 0.027(6) 0.030(6) -0.006(5) 0.023(5) -0.006(5)
C14 0.046(6) 0.035(6) 0.027(5) 0.007(5) 0.025(5) 0.003(5)
C15 0.024(5) 0.032(6) 0.013(4) -0.005(4) 0.011(4) 0.000(4)
C16 0.016(4) 0.024(5) 0.022(5) 0.006(4) 0.007(4) -0.001(4)
C17 0.025(5) 0.036(6) 0.012(4) 0.003(4) 0.005(4) 0.014(4)
C18 0.025(5) 0.018(5) 0.016(4) -0.005(4) 0.002(4) -0.005(4)
C19 0.011(4) 0.018(5) 0.013(4) -0.006(3) 0.006(3) 0.002(3)
C20 0.022(5) 0.030(6) 0.022(5) 0.005(4) 0.011(4) -0.001(4)
C21 0.029(5) 0.024(5) 0.031(5) 0.007(4) 0.020(4) 0.007(4)
C22 0.034(5) 0.019(5) 0.012(4) 0.000(4) 0.001(4) 0.001(4)
C23 0.021(4) 0.016(5) 0.025(5) -0.001(4) 0.009(4) 0.005(4)
C24 0.015(4) 0.022(5) 0.021(5) -0.003(4) 0.007(4) 0.001(4)
C25 0.027(4) 0.029(5) 0.013(4) 0.012(4) 0.003(3) 0.015(4)

loop_
_atom_type_symbol
_atom_type_description
_atom_type_scat_dispersion_real
_atom_type_scat_dispersion_imag
_atom_type_scat_source
C C 0.0033 0.0016 'International Tables Vol C Tables 4.2.6.8 and 6.1.1.4'
H H 0.0000 0.0000 'International Tables Vol C Tables 4.2.6.8 and 6.1.1.4'
Eu Eu -0.1578 3.6682 'International Tables Vol C Tables 4.2.6.8 and 6.1.1.4'
N N 0.0061 0.0033 'International Tables Vol C Tables 4.2.6.8 and 6.1.1.4'
O O 0.0106 0.0060 'International Tables Vol C Tables 4.2.6.8 and 6.1.1.4'

loop_
_geom_angle_atom_site_label_1
_geom_angle_atom_site_label_2
_geom_angle_atom_site_label_3
_geom_angle
_geom_angle_site_symmetry_1
_geom_angle_site_symmetry_3
_geom_angle_publ_flag
O1 Eu1 Eu1 155.19(14) 4_575 3_565 ?
O1 Eu1 O4 79.03(19) 4_575 . ?
O1 Eu1 O5 130.3(2) 4_575 . ?
O1 Eu1 O6 146.0(2) 4_575 3_565 ?
O1 Eu1 O6 132.75(19) 4_575 . ?
O1 Eu1 O7 80.68(19) 4_575 . ?
O1 Eu1 O9 83.2(2) 4_575 3_565 ?
O1 Eu1 O1W 88.3(2) 4_575 . ?
O1 Eu1 O2W 85.4(2) 4_575 . ?
O1 Eu1 C25 96.0(2) 4_575 3_565 ?
O4 Eu1 Eu1 125.77(14) . 3_565 ?
O4 Eu1 O6 109.85(18) . 3_565 ?
O4 Eu1 C25 88.0(2) . 3_565 ?
O5 Eu1 Eu1 74.39(14) . 3_565 ?
O5 Eu1 O4 51.76(19) . . ?
O5 Eu1 O6 84.3(2) . . ?
O5 Eu1 O6 69.85(19) . 3_565 ?
O5 Eu1 O7 129.7(2) . . ?
O5 Eu1 O1W 71.8(2) . . ?
O5 Eu1 O2W 138.5(2) . . ?
O5 Eu1 C25 89.3(2) . 3_565 ?
O6 Eu1 Eu1 34.32(13) . 3_565 ?
O6 Eu1 Eu1 33.12(12) 3_565 3_565 ?
O6 Eu1 O4 129.60(19) . . ?
O6 Eu1 O6 67.4(2) . 3_565 ?
O6 Eu1 O1W 71.86(19) . . ?
O6 Eu1 C25 53.1(2) 3_565 3_565 ?
O6 Eu1 C25 118.4(2) . 3_565 ?
O7 Eu1 Eu1 80.01(14) . 3_565 ?
O7 Eu1 O4 137.7(2) . . ?
O7 Eu1 O6 107.76(19) . 3_565 ?
O7 Eu1 O6 52.55(18) . . ?
O7 Eu1 O1W 70.9(2) . . ?
O7 Eu1 O2W 67.9(2) . . ?
O7 Eu1 C25 131.0(2) . 3_565 ?
O9 Eu1 Eu1 102.55(13) 3_565 3_565 ?
O9 Eu1 O4 71.85(19) 3_565 . ?
O9 Eu1 O5 87.0(2) 3_565 . ?
O9 Eu1 O6 136.60(18) 3_565 . ?
O9 Eu1 O6 69.63(18) 3_565 3_565 ?
O9 Eu1 O7 141.2(2) 3_565 . ?
O9 Eu1 O1W 143.5(2) 3_565 . ?
O9 Eu1 O2W 75.9(2) 3_565 . ?
O9 Eu1 C25 18.9(2) 3_565 3_565 ?
O1W Eu1 Eu1 99.92(14) . 3_565 ?
O1W Eu1 O4 71.69(19) . . ?
O1W Eu1 O6 125.72(19) . 3_565 ?
O1W Eu1 C25 158.1(2) . 3_565 ?
O2W Eu1 Eu1 73.00(15) . 3_565 ?
O2W Eu1 O4 145.5(2) . . ?
O2W Eu1 O6 68.79(19) . 3_565 ?
O2W Eu1 O6 83.1(2) . . ?
O2W Eu1 O1W 138.8(2) . . ?
O2W Eu1 C25 63.1(2) . 3_565 ?
C25 Eu1 Eu1 85.12(16) 3_565 3_565 ?
C1 N1 H1 124.9 . . ?
C1 N1 C2 110.1(8) . . ?
C2 N1 H1 124.9 . . ?
C1 N2 C3 108.9(8) . . ?
C1 N2 C4 124.9(8) . . ?
C3 N2 C4 125.7(7) . . ?
C17 O1 Eu1 143.1(5) . 4_576 ?
C22 O3 C16 117.6(6) 3_575 . ?
C10 O4 Eu1 89.5(5) . . ?
C10 O5 Eu1 95.6(5) . . ?
Eu1 O6 Eu1 112.6(2) . 3_565 ?
C18 O6 Eu1 91.7(5) . . ?
C18 O6 Eu1 138.4(5) . 3_565 ?
C18 O7 Eu1 94.7(5) . . ?
C25 O9 Eu1 123.6(5) . 3_565 ?
Eu1 O1W H1WA 109.2 . . ?
Eu1 O1W H1WB 110.1 . . ?
H1WA O1W H1WB 103.9 . . ?
Eu1 O2W H2WA 111.8 . . ?
Eu1 O2W H2WB 110.9 . . ?
H2WA O2W H2WB 102.4 . . ?
N1 C1 N2 107.5(8) . . ?
N1 C1 H1A 126.2 . . ?
N2 C1 H1A 126.2 . . ?
N1 C2 H2 126.4 . . ?
C3 C2 N1 107.3(8) . . ?
C3 C2 H2 126.4 . . ?
N2 C3 H3 126.9 . . ?
C2 C3 N2 106.2(8) . . ?
C2 C3 H3 126.9 . . ?
C9 C4 N2 120.4(5) . . ?
C9 C4 C5 120.0 . . ?
C5 C4 N2 119.6(5) . . ?
C4 C9 H9 120.0 . . ?
C8 C9 C4 120.0 . . ?
C8 C9 H9 120.0 . . ?
C9 C8 H8 120.0 . . ?
C9 C8 C7 120.0 . . ?
C7 C8 H8 120.0 . . ?
C8 C7 C7 119.7(9) . 3_666 ?
C6 C7 C8 120.0 . . ?
C6 C7 C7 120.3(9) . 3_666 ?
C7 C6 H6 120.0 . . ?
C5 C6 C7 120.0 . . ?
C5 C6 H6 120.0 . . ?
C4 C5 H5 120.0 . . ?
C6 C5 C4 120.0 . . ?
C6 C5 H5 120.0 . . ?
O4 C10 O5 120.9(8) . . ?
O4 C10 C11 122.1(8) . . ?
O5 C10 C11 116.7(8) . . ?
C12 C11 C10 117.9(8) . . ?
C12 C11 C16 118.5(8) . . ?
C16 C11 C10 123.5(8) . . ?
C11 C12 H12 118.9 . . ?
C11 C12 C13 122.3(9) . . ?
C13 C12 H12 118.9 . . ?
C12 C13 H13 121.0 . . ?
C14 C13 C12 118.0(9) . . ?
C14 C13 H13 121.0 . . ?
C13 C14 H14 118.6 . . ?
C13 C14 C15 122.9(8) . . ?
C15 C14 H14 118.6 . . ?
C14 C15 C17 119.2(8) . . ?
C16 C15 C14 117.3(8) . . ?
C16 C15 C17 123.5(8) . . ?
O3 C16 C11 120.5(7) . . ?
O3 C16 C15 118.5(8) . . ?
C15 C16 C11 121.0(8) . . ?
O1 C17 C15 115.6(8) . . ?
O2 C17 O1 125.3(9) . . ?
O2 C17 C15 119.0(8) . . ?
O6 C18 C19 120.7(8) . . ?
O7 C18 O6 118.9(8) . . ?
O7 C18 C19 120.3(8) . . ?
C20 C19 C18 118.0(7) . . ?
C24 C19 C18 123.1(8) . . ?
C24 C19 C20 118.8(8) . . ?
C19 C20 H20 119.2 . . ?
C19 C20 C21 121.5(8) . . ?
C21 C20 H20 119.2 . . ?
C20 C21 H21 121.0 . . ?
C22 C21 C20 118.0(8) . . ?
C22 C21 H21 121.0 . . ?
O3 C22 C21 122.9(8) 3_575 . ?
O3 C22 C23 116.1(8) 3_575 . ?
C21 C22 C23 120.9(8) . . ?
C22 C23 H23 120.0 . . ?
C24 C23 C22 120.1(8) . . ?
C24 C23 H23 120.0 . . ?
C19 C24 C25 121.9(7) . . ?
C23 C24 C19 120.7(8) . . ?
C23 C24 C25 117.1(7) . . ?
O8 C25 Eu1 110.7(5) . 3_565 ?
O8 C25 O9 125.3(8) . . ?
O8 C25 C24 117.0(8) . . ?
O9 C25 Eu1 37.5(4) . 3_565 ?
O9 C25 C24 117.8(8) . . ?
C24 C25 Eu1 119.5(5) . 3_565 ?

loop_
_geom_bond_atom_site_label_1
_geom_bond_atom_site_label_2
_geom_bond_distance
_geom_bond_site_symmetry_2
_geom_bond_publ_flag
Eu1 Eu1 4.2201(11) 3_565 ?
Eu1 O1 2.293(6) 4_575 ?
Eu1 O4 2.576(6) . ?
Eu1 O5 2.437(6) . ?
Eu1 O6 2.497(5) . ?
Eu1 O6 2.576(5) 3_565 ?
Eu1 O7 2.463(6) . ?
Eu1 O9 2.355(5) 3_565 ?
Eu1 O1W 2.518(6) . ?
Eu1 O2W 2.487(6) . ?
Eu1 C25 3.224(9) 3_565 ?
N1 H1 0.8600 . ?
N1 C1 1.323(11) . ?
N1 C2 1.359(11) . ?
N2 C1 1.331(10) . ?
N2 C3 1.391(11) . ?
N2 C4 1.435(8) . ?
O1 C17 1.265(10) . ?
O2 C17 1.229(10) . ?
O3 C16 1.387(10) . ?
O3 C22 1.376(9) 3_575 ?
O4 C10 1.252(10) . ?
O5 C10 1.268(10) . ?
O6 C18 1.303(10) . ?
O7 C18 1.246(9) . ?
O8 C25 1.249(10) . ?
O9 C25 1.256(10) . ?
O1W H1WA 0.8590 . ?
O1W H1WB 0.8591 . ?
O2W H2WA 0.8945 . ?
O2W H2WB 0.8927 . ?
C1 H1A 0.9300 . ?
C2 H2 0.9300 . ?
C2 C3 1.349(11) . ?
C3 H3 0.9300 . ?
C4 C9 1.3900 . ?
C4 C5 1.3900 . ?
C9 H9 0.9300 . ?
C9 C8 1.3900 . ?
C8 H8 0.9300 . ?
C8 C7 1.3900 . ?
C7 C7 1.520(9) 3_666 ?
C7 C6 1.3900 . ?
C6 H6 0.9300 . ?
C6 C5 1.3900 . ?
C5 H5 0.9300 . ?
C10 C11 1.500(11) . ?
C11 C12 1.371(11) . ?
C11 C16 1.401(11) . ?
C12 H12 0.9300 . ?
C12 C13 1.389(12) . ?
C13 H13 0.9300 . ?
C13 C14 1.362(12) . ?
C14 H14 0.9300 . ?
C14 C15 1.399(12) . ?
C15 C16 1.399(10) . ?
C15 C17 1.513(11) . ?
C18 C19 1.467(11) . ?
C19 C20 1.385(11) . ?
C19 C24 1.384(10) . ?
C20 H20 0.9300 . ?
C20 C21 1.410(11) . ?
C21 H21 0.9300 . ?
C21 C22 1.382(11) . ?
C22 C23 1.388(11) . ?
C23 H23 0.9300 . ?
C23 C24 1.379(11) . ?
C24 C25 1.521(11) . ?

loop_
_geom_hbond_atom_site_label_D
_geom_hbond_atom_site_label_H
_geom_hbond_atom_site_label_A
_geom_hbond_distance_DH
_geom_hbond_distance_HA
_geom_hbond_distance_DA
_geom_hbond_angle_DHA
_geom_hbond_site_symmetry_A
_geom_hbond_publ_flag
C1 H1A O4 0.93 2.53 3.451(11) 173.4 . yes
C1 H1A O9 0.93 2.58 3.117(10) 117.2 3_565 yes
C2 H2 O2 0.93 2.52 3.400(10) 158.3 2_645 yes
C2 H2 O3 0.93 2.58 3.093(10) 115.2 2_645 yes
C3 H3 O4 0.93 2.62 3.538(11) 170.7 2_645 yes

loop_
_geom_torsion_atom_site_label_1
_geom_torsion_atom_site_label_2
_geom_torsion_atom_site_label_3
_geom_torsion_atom_site_label_4
_geom_torsion
_geom_torsion_site_symmetry_1
_geom_torsion_site_symmetry_2
_geom_torsion_site_symmetry_3
_geom_torsion_site_symmetry_4
_geom_torsion_publ_flag
Eu1 O1 C17 O2 121.6(10) 4_576 . . . ?
Eu1 O1 C17 C15 -62.8(13) 4_576 . . . ?
Eu1 O4 C10 O5 -15.0(8) . . . . ?
Eu1 O4 C10 C11 158.8(7) . . . . ?
Eu1 O5 C10 O4 16.0(9) . . . . ?
Eu1 O5 C10 C11 -158.1(6) . . . . ?
Eu1 O6 C18 O7 -113.1(8) 3_565 . . . ?
Eu1 O6 C18 O7 14.6(8) . . . . ?
Eu1 O6 C18 C19 -162.3(7) . . . . ?
Eu1 O6 C18 C19 70.1(11) 3_565 . . . ?
Eu1 O7 C18 O6 -14.9(8) . . . . ?
Eu1 O7 C18 C19 162.0(6) . . . . ?
Eu1 O9 C25 O8 -77.8(10) 3_565 . . . ?
Eu1 O9 C25 C24 103.1(7) 3_565 . . . ?
N1 C2 C3 N2 0.9(11) . . . . ?
N2 C4 C9 C8 -178.3(7) . . . . ?
N2 C4 C5 C6 178.3(7) . . . . ?
O3 C22 C23 C24 179.3(7) 3_575 . . . ?
O4 C10 C11 C12 -121.4(10) . . . . ?
O4 C10 C11 C16 55.4(12) . . . . ?
O5 C10 C11 C12 52.7(11) . . . . ?
O5 C10 C11 C16 -130.6(9) . . . . ?
O6 C18 C19 C20 175.5(7) . . . . ?
O6 C18 C19 C24 -1.4(12) . . . . ?
O7 C18 C19 C20 -1.4(12) . . . . ?
O7 C18 C19 C24 -178.2(8) . . . . ?
C1 N1 C2 C3 -0.6(12) . . . . ?
C1 N2 C3 C2 -0.9(11) . . . . ?
C1 N2 C4 C9 56.0(11) . . . . ?
C1 N2 C4 C5 -122.3(9) . . . . ?
C2 N1 C1 N2 0.1(12) . . . . ?
C3 N2 C1 N1 0.5(11) . . . . ?
C3 N2 C4 C9 -132.6(8) . . . . ?
C3 N2 C4 C5 49.1(11) . . . . ?
C4 N2 C1 N1 173.1(8) . . . . ?
C4 N2 C3 C2 -173.4(9) . . . . ?
C4 C9 C8 C7 0.0 . . . . ?
C9 C4 C5 C6 0.0 . . . . ?
C9 C8 C7 C7 179.8(13) . . . 3_666 ?
C9 C8 C7 C6 0.0 . . . . ?
C8 C7 C6 C5 0.0 . . . . ?
C7 C7 C6 C5 -179.8(13) 3_666 . . . ?
C7 C6 C5 C4 0.0 . . . . ?
C5 C4 C9 C8 0.0 . . . . ?
C10 C11 C12 C13 178.2(8) . . . . ?
C10 C11 C16 O3 0.6(13) . . . . ?
C10 C11 C16 C15 -178.8(8) . . . . ?
C11 C12 C13 C14 0.6(14) . . . . ?
C12 C11 C16 O3 177.4(8) . . . . ?
C12 C11 C16 C15 -2.1(13) . . . . ?
C12 C13 C14 C15 -1.7(14) . . . . ?
C13 C14 C15 C16 0.8(14) . . . . ?
C13 C14 C15 C17 -179.9(8) . . . . ?
C14 C15 C16 O3 -178.4(7) . . . . ?
C14 C15 C16 C11 1.1(12) . . . . ?
C14 C15 C17 O1 -39.4(11) . . . . ?
C14 C15 C17 O2 136.5(9) . . . . ?
C16 C11 C12 C13 1.2(14) . . . . ?
C16 C15 C17 O1 139.8(8) . . . . ?
C16 C15 C17 O2 -44.3(12) . . . . ?
C17 C15 C16 O3 2.4(12) . . . . ?
C17 C15 C16 C11 -178.1(8) . . . . ?
C18 C19 C20 C21 -176.6(8) . . . . ?
C18 C19 C24 C23 177.8(8) . . . . ?
C18 C19 C24 C25 3.6(12) . . . . ?
C19 C20 C21 C22 -0.2(13) . . . . ?
C19 C24 C25 Eu1 -39.2(10) . . . 3_565 ?
C19 C24 C25 O8 98.8(10) . . . . ?
C19 C24 C25 O9 -82.1(10) . . . . ?
C20 C19 C24 C23 0.9(12) . . . . ?
C20 C19 C24 C25 -173.3(8) . . . . ?
C20 C21 C22 O3 -177.7(8) . . . 3_575 ?
C20 C21 C22 C23 -1.4(13) . . . . ?
C21 C22 C23 C24 2.8(13) . . . . ?
C22 O3 C16 C11 59.8(10) 3_575 . . . ?
C22 O3 C16 C15 -120.7(8) 3_575 . . . ?
C22 C23 C24 C19 -2.5(12) . . . . ?
C22 C23 C24 C25 171.9(8) . . . . ?
C23 C24 C25 Eu1 146.4(6) . . . 3_565 ?
C23 C24 C25 O8 -75.6(10) . . . . ?
C23 C24 C25 O9 103.5(9) . . . . ?
C24 C19 C20 C21 0.4(12) . . . . ?
